data_4108438
loop_
_publ_author_name
'Kolupula Srinivas'
'Brice Kauffmann'
'Christel Dolain'
'Jean-Michel L\'eger'
'L\'eon Ghosez'
'Ivan Huc'

_publ_section_title
;
 Remote Substituent Effects and Regioselective Enhancement of
 Electrophilic Substitutions in Helical Aromatic Oligoamides
;
_journal_name_full 'Journal of the American Chemical Society'
_journal_page_first 13210
_journal_page_last 13211
_journal_paper_doi 10.1021/ja805178j
_journal_volume 130
_journal_year 2008
_chemical_formula_sum 'C58 H60 Br2 Cl2 N8 O12'
_chemical_formula_weight 1291.86
_chemical_name_systematic
; 
 ? 
;
_space_group_IT_number 2
_symmetry_cell_setting triclinic
_symmetry_space_group_name_Hall '-P 1'
_symmetry_space_group_name_H-M 'P -1'
_atom_sites_solution_hydrogens geom
_atom_sites_solution_primary direct
_atom_sites_solution_secondary difmap
_audit_creation_method SHELXL-97
_cell_angle_alpha 90.438(17)
_cell_angle_beta 99.948(18)
_cell_angle_gamma 102.150(18)
_cell_formula_units_Z 2
_cell_length_a 10.418(3)
_cell_length_b 16.302(4)
_cell_length_c 18.637(5)
_cell_measurement_temperature 293(2)
_cell_volume 3044.6(14)
_computing_structure_refinement 'SHELXL-97 (Sheldrick, 1997)'
_computing_structure_solution 'SHELXS-97 (Sheldrick, 1990)'
_diffrn_ambient_temperature 293(2)
_diffrn_measured_fraction_theta_full 0.798
_diffrn_measured_fraction_theta_max 0.798
_diffrn_radiation_source 'rotating anode'
_diffrn_radiation_type CuK\a
_diffrn_radiation_wavelength 1.54180
_diffrn_reflns_av_R_equivalents 0.0898
_diffrn_reflns_av_sigmaI/netI 0.1516
_diffrn_reflns_limit_h_max 9
_diffrn_reflns_limit_h_min -8
_diffrn_reflns_limit_k_max 15
_diffrn_reflns_limit_k_min -16
_diffrn_reflns_limit_l_max 19
_diffrn_reflns_limit_l_min -19
_diffrn_reflns_number 12119
_diffrn_reflns_theta_full 52.63
_diffrn_reflns_theta_max 52.63
_diffrn_reflns_theta_min 6.54
_exptl_absorpt_coefficient_mu 3.046
_exptl_crystal_density_diffrn 1.409
_exptl_crystal_F_000 1328
_refine_diff_density_max 0.613
_refine_diff_density_min -0.474
_refine_diff_density_rms 0.120
_refine_ls_extinction_coef 0.0024(6)
_refine_ls_extinction_expression Fc^*^=kFc[1+0.001xFc^2^\l^3^/sin(2\q)]^-1/4^
_refine_ls_extinction_method SHELXL
_refine_ls_goodness_of_fit_ref 1.084
_refine_ls_hydrogen_treatment constr
_refine_ls_matrix_type full
_refine_ls_number_parameters 748
_refine_ls_number_reflns 5573
_refine_ls_number_restraints 4
_refine_ls_restrained_S_all 1.084
_refine_ls_R_factor_all 0.1999
_refine_ls_R_factor_gt 0.1238
_refine_ls_shift/su_max 0.899
_refine_ls_shift/su_mean 0.001
_refine_ls_structure_factor_coef Fsqd
_refine_ls_weighting_details 'calc w=1/[\s^2^(Fo^2^)+(0.2000P)^2^+0.0000P] where P=(Fo^2^+2Fc^2^)/3'
_refine_ls_weighting_scheme calc
_refine_ls_wR_factor_gt 0.3237
_refine_ls_wR_factor_ref 0.3626
_reflns_number_gt 2427
_reflns_number_total 5573
_reflns_threshold_expression >2sigma(I)
_cod_data_source_file ja805178j_si_004.cif
_cod_data_source_block end
_cod_original_cell_volume 3044.6(13)
_cod_database_code 4108438

loop_
_symmetry_equiv_pos_as_xyz
'x, y, z'
'-x, -y, -z'

loop_
_atom_site_label
_atom_site_type_symbol
_atom_site_fract_x
_atom_site_fract_y
_atom_site_fract_z
_atom_site_U_iso_or_equiv
_atom_site_adp_type
_atom_site_occupancy
_atom_site_symmetry_multiplicity
_atom_site_calc_flag
_atom_site_refinement_flags
Cl1 Cl 0.237(3) 0.3346(10) 0.5847(9) 0.98(4) Uani 1 1 d D
C60 C 0.408(5) 0.697(4) 0.2463(19) 0.68(7) Uani 1 1 d D
H60A H 0.3699 0.6793 0.1967 1.022 Uiso 1 1 calc R
H60B H 0.4627 0.6600 0.2672 1.022 Uiso 1 1 calc R
H60C H 0.4619 0.7533 0.2477 1.022 Uiso 1 1 calc R
C61 C 0.669(2) 0.5762(11) 1.2190(10) 0.162(7) Uani 1 1 d .
H61A H 0.5843 0.5387 1.2169 0.243 Uiso 1 1 calc R
H61B H 0.6614 0.6328 1.2282 0.243 Uiso 1 1 calc R
H61C H 0.7330 0.5610 1.2575 0.243 Uiso 1 1 calc R
Cl2 Cl 0.416(2) 0.4549(15) 0.5738(14) 0.573(15) Uani 1 1 d D
C63 C 0.364(3) 0.3536(17) 0.531(2) 1.11(16) Uani 1 1 d D
H63A H 0.4286 0.3186 0.5418 1.335 Uiso 1 1 calc R
H63B H 0.3307 0.3532 0.4792 1.335 Uiso 1 1 calc R
O300 O 0.740(3) 0.8366(15) 0.2802(12) 0.366(17) Uani 1 1 d .
H201 H 0.823(7) 0.877(4) 0.257(3) 0.000(17) Uiso 1 1 d .
H200 H 0.643(7) 0.874(4) 0.272(3) 0.010(19) Uiso 1 1 d .
Br1 Br 0.8150(2) 0.50112(11) 0.94636(11) 0.1433(12) Uani 1 1 d .
Br2 Br 0.0769(2) 0.88111(13) 0.40736(10) 0.1595(12) Uani 1 1 d .
O5 O 0.3056(11) 0.9085(5) 1.0526(6) 0.095(3) Uani 1 1 d .
O11 O 0.2264(12) 0.6857(5) 0.9594(6) 0.118(3) Uani 1 1 d .
O9 O 0.6478(11) 0.5845(6) 1.0215(8) 0.113(4) Uani 1 1 d .
N3 N 0.6883(14) 0.8495(7) 0.8651(7) 0.099(4) Uani 1 1 d .
H3 H 0.6424 0.8687 0.8288 0.118 Uiso 1 1 calc R
N2 N 0.7376(12) 0.8790(8) 0.7336(8) 0.098(4) Uani 1 1 d .
O3 O 0.9507(14) 0.7405(7) 0.6325(6) 0.123(4) Uani 1 1 d .
N4 N 0.4614(17) 0.8868(7) 0.8627(8) 0.092(4) Uani 1 1 d .
N7 N 0.5194(14) 0.6813(8) 0.7106(10) 0.111(5) Uani 1 1 d .
H7 H 0.4679 0.7082 0.7277 0.134 Uiso 1 1 calc R
C009 C 0.3992(18) 0.6681(8) 0.8970(11) 0.092(6) Uani 1 1 d .
O4 O 0.8768(12) 0.7981(6) 0.8924(6) 0.124(4) Uani 1 1 d .
N5 N 0.2989(12) 0.8853(8) 0.7310(9) 0.112(4) Uani 1 1 d .
H5 H 0.3627 0.8597 0.7445 0.135 Uiso 1 1 calc R
C012 C 0.7128(15) 0.8295(8) 0.9985(10) 0.107(5) Uani 1 1 d .
H012 H 0.7928 0.8124 0.9991 0.128 Uiso 1 1 calc R
C013 C 0.464(3) 0.8790(9) 0.9931(9) 0.100(6) Uani 1 1 d .
C014 C 0.547(2) 0.6372(10) 0.8313(10) 0.112(6) Uani 1 1 d .
C015 C 0.591(2) 0.6395(11) 0.7624(12) 0.113(6) Uani 1 1 d .
C016 C 0.8111(19) 0.8315(9) 0.7703(8) 0.095(5) Uani 1 1 d .
N8 N 0.4374(16) 0.6682(7) 0.8341(8) 0.098(4) Uani 1 1 d .
O1 O 0.4976(14) 1.0097(8) 0.6131(7) 0.131(5) Uani 1 1 d .
C019 C 0.636(3) 0.8525(9) 0.9323(8) 0.099(6) Uani 1 1 d .
C020 C 0.6191(18) 0.6031(9) 0.8914(12) 0.101(5) Uani 1 1 d .
C021 C 0.348(2) 0.9049(9) 0.9892(10) 0.093(5) Uani 1 1 d .
C022 C 0.1523(15) 0.9309(8) 1.1265(7) 0.091(4) Uani 1 1 d .
H022 H 0.2284 0.9664 1.1587 0.109 Uiso 1 1 calc R
C023 C 0.299(2) 0.8300(13) 0.6086(14) 0.110(6) Uani 1 1 d .
C024 C 0.350(2) 0.9087(9) 0.8629(8) 0.099(5) Uani 1 1 d .
C025 C 0.7212(18) 0.5613(9) 0.8764(11) 0.113(5) Uani 1 1 d .
C026 C 0.2834(16) 0.9182(8) 0.9219(10) 0.102(5) Uani 1 1 d .
H026 H 0.2005 0.9326 0.9149 0.122 Uiso 1 1 calc R
C027 C 0.183(2) 0.9324(8) 1.0511(7) 0.113(6) Uani 1 1 d .
H02A H 0.1127 0.8939 1.0187 0.136 Uiso 1 1 calc R
H02B H 0.1881 0.9884 1.0330 0.136 Uiso 1 1 calc R
O10 O 0.1980(12) 0.7134(7) 0.8390(7) 0.116(4) Uani 1 1 d .
N6 N 0.3847(16) 0.7867(11) 0.6411(8) 0.104(4) Uani 1 1 d .
C030 C 0.8120(19) 0.8360(11) 0.6264(9) 0.106(5) Uani 1 1 d .
C031 C 0.8920(16) 0.7863(9) 0.7443(10) 0.101(5) Uani 1 1 d .
H031 H 0.9459 0.7575 0.7749 0.121 Uiso 1 1 calc R
C032 C 0.5166(19) 0.8749(8) 0.9298(10) 0.083(5) Uani 1 1 d .
O2 O 0.6510(14) 1.0255(8) 0.7048(8) 0.150(5) Uani 1 1 d .
C034 C 0.271(3) 0.6913(10) 0.8932(11) 0.117(7) Uani 1 1 d .
O6 O 0.1756(15) 0.9599(9) 0.7812(6) 0.146(5) Uani 1 1 d .
C036 C 0.156(2) 0.8794(14) 0.5037(10) 0.112(6) Uani 1 1 d .
C037 C 0.691(2) 0.6031(11) 0.7505(10) 0.115(6) Uani 1 1 d .
H037 H 0.7185 0.6051 0.7056 0.138 Uiso 1 1 calc R
C038 C 0.581(2) 0.6090(9) 0.9610(13) 0.105(6) Uani 1 1 d .
C039 C 0.657(2) 0.8348(8) 1.0624(7) 0.099(5) Uani 1 1 d .
H039 H 0.7005 0.8202 1.1068 0.119 Uiso 1 1 calc R
C040 C 0.160(2) 0.9287(11) 0.6303(11) 0.118(6) Uani 1 1 d .
H040 H 0.1288 0.9611 0.6617 0.142 Uiso 1 1 calc R
C041 C 0.466(2) 0.6365(11) 0.9613(8) 0.116(6) Uani 1 1 d .
H041 H 0.4302 0.6345 1.0038 0.139 Uiso 1 1 calc R
C042 C 0.793(2) 0.8234(10) 0.8480(10) 0.116(6) Uani 1 1 d .
C043 C 0.6081(17) 0.5985(9) 1.0889(9) 0.119(6) Uani 1 1 d .
H04A H 0.5198 0.5652 1.0903 0.142 Uiso 1 1 calc R
H04B H 0.6080 0.6573 1.0970 0.142 Uiso 1 1 calc R
C044 C 0.397(2) 0.7405(15) 0.5209(14) 0.134(7) Uani 1 1 d .
H044 H 0.4363 0.7105 0.4915 0.160 Uiso 1 1 calc R
C045 C 0.7984(19) 0.8346(11) 0.5472(10) 0.123(6) Uani 1 1 d .
H045 H 0.8399 0.8002 0.5234 0.147 Uiso 1 1 calc R
C046 C 0.6643(16) 0.9326(10) 0.6151(11) 0.086(5) Uani 1 1 d .
O8 O 0.5879(12) 0.6536(7) 0.6043(6) 0.132(4) Uani 1 1 d .
C048 C 0.8880(18) 0.7862(11) 0.6666(11) 0.103(5) Uani 1 1 d .
C049 C 0.434(2) 0.7391(13) 0.6013(13) 0.111(6) Uani 1 1 d .
C050 C 0.7379(18) 0.8841(10) 0.6581(10) 0.095(5) Uani 1 1 d .
C051 C 0.0296(17) 0.9693(9) 1.1268(7) 0.121(5) Uani 1 1 d .
H05A H 0.0472 1.0255 1.1101 0.181 Uiso 1 1 calc R
H05B H 0.0111 0.9706 1.1755 0.181 Uiso 1 1 calc R
H05C H -0.0461 0.9359 1.0951 0.181 Uiso 1 1 calc R
C052 C 0.0922(18) 0.7063(9) 0.9619(9) 0.122(6) Uani 1 1 d .
H05D H 0.0738 0.7008 1.0105 0.183 Uiso 1 1 calc R
H05E H 0.0240 0.6683 0.9290 0.183 Uiso 1 1 calc R
H05F H 0.0935 0.7629 0.9476 0.183 Uiso 1 1 calc R
C053 C 0.724(2) 0.8844(12) 0.5087(10) 0.117(6) Uani 1 1 d .
H053 H 0.7203 0.8862 0.4585 0.141 Uiso 1 1 calc R
C054 C 0.2510(19) 0.8809(12) 0.6557(13) 0.110(6) Uani 1 1 d .
C055 C 0.750(2) 0.5633(11) 0.8069(13) 0.140(8) Uani 1 1 d .
H055 H 0.8145 0.5352 0.7977 0.168 Uiso 1 1 calc R
C056 C 0.538(2) 0.8617(8) 1.0584(10) 0.105(6) Uani 1 1 d .
H056 H 0.5066 0.8684 1.1013 0.126 Uiso 1 1 calc R
O7 O 0.2873(14) 0.7863(9) 0.4168(9) 0.175(6) Uani 1 1 d .
C058 C 0.6540(16) 0.9329(10) 0.5426(11) 0.099(5) Uani 1 1 d .
H058 H 0.6010 0.9648 0.5152 0.119 Uiso 1 1 calc R
N1 N 0.598(2) 0.9876(10) 0.6442(9) 0.119(6) Uani 1 1 d .
C060 C 0.1165(19) 0.9263(14) 0.5530(14) 0.139(7) Uani 1 1 d .
H060 H 0.0565 0.9594 0.5352 0.166 Uiso 1 1 calc R
C061 C 0.259(2) 0.9244(12) 0.7871(10) 0.114(6) Uani 1 1 d .
C062 C 0.516(2) 0.6875(11) 0.6344(13) 0.107(6) Uani 1 1 d .
C063 C 0.1313(17) 0.8440(9) 1.1555(8) 0.130(6) Uani 1 1 d .
H06A H 0.1244 0.8473 1.2061 0.195 Uiso 1 1 calc R
H06B H 0.2054 0.8195 1.1502 0.195 Uiso 1 1 calc R
H06C H 0.0506 0.8099 1.1285 0.195 Uiso 1 1 calc R
C064 C 0.249(2) 0.8345(16) 0.5304(13) 0.111(6) Uani 1 1 d .
C065 C 0.310(3) 0.7833(17) 0.4901(17) 0.144(10) Uani 1 1 d .
C066 C 1.0226(18) 0.6840(12) 0.6711(10) 0.129(6) Uani 1 1 d .
H06D H 0.9712 0.6543 0.7053 0.155 Uiso 1 1 calc R
H06E H 1.1066 0.7154 0.6985 0.155 Uiso 1 1 calc R
C067 C 0.716(2) 0.5702(11) 1.1472(10) 0.146(7) Uani 1 1 d .
H067 H 0.7134 0.5108 1.1363 0.175 Uiso 1 1 calc R
C069 C 1.048(3) 0.6228(14) 0.6186(13) 0.167(9) Uani 1 1 d .
H069 H 1.0979 0.6543 0.5837 0.200 Uiso 1 1 calc R
C070 C 0.8590(19) 0.6192(13) 1.1478(11) 0.188(10) Uani 1 1 d .
H07A H 0.8860 0.6074 1.1027 0.282 Uiso 1 1 calc R
H07B H 0.9180 0.6026 1.1878 0.282 Uiso 1 1 calc R
H07C H 0.8624 0.6783 1.1531 0.282 Uiso 1 1 calc R
C071 C 1.1418(19) 0.5721(11) 0.6652(11) 0.157(7) Uani 1 1 d .
H07D H 1.1705 0.5355 0.6336 0.236 Uiso 1 1 calc R
H07E H 1.0940 0.5392 0.6986 0.236 Uiso 1 1 calc R
H07F H 1.2182 0.6103 0.6920 0.236 Uiso 1 1 calc R
C073 C 0.925(3) 0.5693(18) 0.5773(15) 0.246(15) Uani 1 1 d .
H07G H 0.8727 0.6040 0.5495 0.370 Uiso 1 1 calc R
H07H H 0.8746 0.5385 0.6106 0.370 Uiso 1 1 calc R
H07I H 0.9477 0.5308 0.5448 0.370 Uiso 1 1 calc R
C075 C 0.297(4) 0.697(2) 0.2898(18) 0.37(3) Uani 1 1 d D
H075 H 0.2829 0.7522 0.2733 0.450 Uiso 1 1 calc R
C079 C 0.357(2) 0.7316(19) 0.3702(14) 0.231(13) Uani 1 1 d D
H07J H 0.4453 0.7647 0.3693 0.277 Uiso 1 1 calc R
H07K H 0.3688 0.6831 0.3983 0.277 Uiso 1 1 calc R
C081 C 0.137(3) 0.664(2) 0.302(3) 0.52(5) Uani 1 1 d D
H08A H 0.0813 0.6440 0.2556 0.778 Uiso 1 1 calc R
H08B H 0.1065 0.7096 0.3211 0.778 Uiso 1 1 calc R
H08C H 0.1318 0.6191 0.3349 0.778 Uiso 1 1 calc R

loop_
_atom_site_aniso_label
_atom_site_aniso_U_11
_atom_site_aniso_U_22
_atom_site_aniso_U_33
_atom_site_aniso_U_23
_atom_site_aniso_U_13
_atom_site_aniso_U_12
Cl1 1.88(10) 0.339(19) 0.48(3) -0.156(18) -0.51(5) 0.30(4)
C60 0.92(11) 1.17(15) 0.19(3) -0.26(5) -0.08(4) 0.92(12)
C61 0.21(2) 0.142(15) 0.147(17) 0.028(12) 0.043(15) 0.056(14)
Cl2 0.55(3) 0.49(3) 0.66(3) -0.17(3) 0.12(2) 0.08(2)
C63 0.41(8) 2.0(3) 1.5(2) 1.5(3) 0.71(12) 0.87(15)
O300 0.43(4) 0.27(2) 0.27(2) 0.057(18) -0.11(2) -0.07(2)
Br1 0.142(2) 0.1194(16) 0.192(2) 0.0606(13) 0.0606(15) 0.0541(14)
Br2 0.176(2) 0.170(2) 0.1110(16) 0.0345(12) 0.0010(13) 0.0083(16)
O5 0.103(10) 0.086(6) 0.107(8) 0.030(5) 0.029(7) 0.037(6)
O11 0.147(11) 0.089(7) 0.138(9) 0.043(6) 0.054(8) 0.044(7)
O9 0.113(10) 0.106(7) 0.133(10) 0.051(7) 0.024(8) 0.045(6)
N3 0.106(13) 0.073(8) 0.119(11) 0.027(7) 0.019(9) 0.024(8)
N2 0.089(10) 0.103(9) 0.105(10) 0.020(8) 0.029(7) 0.016(8)
O3 0.154(12) 0.098(8) 0.124(9) 0.022(7) 0.038(8) 0.034(8)
N4 0.087(12) 0.088(8) 0.114(11) 0.039(7) 0.036(10) 0.035(8)
N7 0.114(13) 0.088(9) 0.135(12) -0.003(8) 0.070(10) -0.011(8)
C009 0.044(13) 0.091(10) 0.173(19) 0.036(10) 0.070(13) 0.043(8)
O4 0.159(12) 0.125(8) 0.122(8) 0.039(7) 0.067(8) 0.072(8)
N5 0.111(12) 0.144(11) 0.098(10) 0.057(9) 0.026(9) 0.056(9)
C012 0.095(14) 0.083(10) 0.154(17) 0.019(10) 0.043(13) 0.027(9)
C013 0.18(2) 0.073(10) 0.053(11) 0.040(8) 0.011(13) 0.034(11)
C014 0.13(2) 0.086(12) 0.119(15) 0.005(11) 0.046(15) 0.000(12)
C015 0.123(19) 0.086(12) 0.149(18) 0.044(11) 0.067(15) 0.028(11)
C016 0.124(16) 0.070(9) 0.100(13) 0.029(9) 0.028(11) 0.030(10)
N8 0.078(12) 0.077(8) 0.157(13) 0.040(7) 0.055(10) 0.025(7)
O1 0.129(13) 0.139(10) 0.134(10) 0.048(7) 0.018(8) 0.050(9)
C019 0.124(19) 0.082(10) 0.069(11) 0.042(8) 0.002(13) -0.015(11)
C020 0.100(16) 0.068(10) 0.148(17) 0.043(10) 0.037(14) 0.035(10)
C021 0.128(19) 0.060(9) 0.086(15) 0.025(8) -0.011(13) 0.029(10)
C022 0.102(14) 0.078(9) 0.111(11) 0.019(8) 0.037(9) 0.046(9)
C023 0.090(18) 0.100(14) 0.14(2) 0.012(14) 0.048(16) 0.002(12)
C024 0.13(2) 0.079(10) 0.090(12) 0.031(8) 0.042(13) 0.015(11)
C025 0.101(15) 0.081(11) 0.158(17) 0.027(10) 0.023(12) 0.021(10)
C026 0.091(14) 0.098(11) 0.122(14) 0.027(10) 0.029(12) 0.025(9)
C027 0.18(2) 0.078(10) 0.100(12) 0.029(8) 0.061(12) 0.029(11)
O10 0.093(10) 0.140(9) 0.126(9) 0.034(7) 0.031(7) 0.037(7)
N6 0.096(13) 0.103(11) 0.127(12) 0.024(10) 0.045(10) 0.030(9)
C030 0.142(18) 0.094(12) 0.096(14) 0.023(10) 0.038(12) 0.041(12)
C031 0.110(15) 0.081(10) 0.136(15) 0.038(9) 0.052(11) 0.050(9)
C032 0.054(15) 0.084(10) 0.104(16) 0.041(9) -0.009(12) 0.013(9)
O2 0.222(15) 0.149(10) 0.105(9) 0.038(8) 0.040(9) 0.088(9)
C034 0.13(2) 0.094(12) 0.122(17) 0.005(11) 0.056(16) -0.024(13)
O6 0.170(15) 0.198(12) 0.114(8) 0.055(7) 0.038(8) 0.128(10)
C036 0.096(19) 0.138(15) 0.087(14) 0.041(12) -0.024(12) 0.019(12)
C037 0.121(18) 0.099(13) 0.131(15) 0.047(11) 0.051(13) 0.011(11)
C038 0.078(17) 0.086(11) 0.17(2) 0.021(11) 0.057(15) 0.026(10)
C039 0.148(19) 0.064(9) 0.091(11) 0.025(7) 0.052(12) 0.012(10)
C040 0.121(17) 0.134(15) 0.094(14) 0.016(11) 0.044(11) -0.004(13)
C041 0.116(18) 0.131(14) 0.093(12) 0.040(10) 0.019(12) 0.008(13)
C042 0.16(2) 0.101(12) 0.104(15) 0.045(10) 0.019(14) 0.077(13)
C043 0.152(17) 0.109(11) 0.109(13) 0.047(10) 0.051(13) 0.035(11)
C044 0.10(2) 0.18(2) 0.108(18) -0.050(14) 0.028(13) -0.022(15)
C045 0.148(18) 0.116(14) 0.101(14) 0.006(11) 0.048(12) 0.003(13)
C046 0.078(14) 0.071(10) 0.115(16) 0.019(11) 0.042(11) 0.012(9)
O8 0.125(11) 0.131(9) 0.151(10) 0.012(7) 0.062(8) 0.023(8)
C048 0.096(15) 0.082(12) 0.143(18) 0.013(12) 0.058(13) 0.014(10)
C049 0.103(18) 0.082(13) 0.14(2) -0.007(13) 0.037(15) -0.019(12)
C050 0.105(15) 0.069(10) 0.108(15) 0.009(10) 0.038(11) -0.004(10)
C051 0.149(16) 0.126(12) 0.101(11) 0.006(9) 0.062(10) 0.026(12)
C052 0.129(17) 0.095(11) 0.164(15) 0.017(9) 0.043(12) 0.058(11)
C053 0.119(17) 0.115(14) 0.105(13) 0.039(12) 0.018(13) -0.001(12)
C054 0.089(16) 0.109(13) 0.139(19) 0.078(14) 0.022(13) 0.033(11)
C055 0.16(2) 0.100(13) 0.168(18) 0.012(13) 0.099(17) -0.012(13)
C056 0.121(17) 0.069(10) 0.139(17) -0.001(9) 0.079(14) 0.006(10)
O7 0.152(13) 0.217(14) 0.120(11) 0.032(11) 0.005(10) -0.024(10)
C058 0.074(13) 0.106(13) 0.115(16) 0.022(11) 0.029(10) 0.002(10)
N1 0.16(2) 0.127(14) 0.085(13) 0.028(10) 0.059(14) 0.022(14)
C060 0.130(19) 0.144(17) 0.126(19) 0.048(14) 0.004(15) 0.006(14)
C061 0.14(2) 0.138(15) 0.098(14) 0.063(11) 0.053(14) 0.074(13)
C062 0.090(17) 0.083(12) 0.16(2) 0.012(12) 0.062(13) 0.029(10)
C063 0.174(17) 0.123(13) 0.112(12) 0.036(10) 0.048(10) 0.053(12)
C064 0.047(17) 0.164(19) 0.110(19) 0.015(16) 0.009(14) -0.005(13)
C065 0.09(2) 0.17(2) 0.15(3) 0.06(2) -0.01(2) 0.006(15)
C066 0.122(17) 0.128(14) 0.151(16) 0.009(14) 0.045(12) 0.036(13)
C067 0.21(3) 0.117(13) 0.116(15) 0.025(11) 0.019(15) 0.046(16)
C069 0.22(3) 0.150(18) 0.159(19) 0.008(15) 0.028(18) 0.12(2)
C070 0.095(15) 0.20(2) 0.24(2) 0.093(17) 0.015(14) -0.028(16)
C071 0.135(18) 0.123(14) 0.22(2) -0.023(14) 0.063(15) 0.024(13)
C073 0.20(3) 0.23(3) 0.28(3) -0.10(2) -0.08(2) 0.09(2)
C075 0.55(8) 0.24(3) 0.21(3) 0.09(3) -0.15(4) -0.03(4)
C079 0.21(3) 0.39(4) 0.14(2) 0.03(2) 0.06(2) 0.15(3)
C081 0.35(5) 0.27(4) 0.89(11) -0.23(5) 0.32(6) -0.20(4)

loop_
_atom_type_symbol
_atom_type_description
_atom_type_scat_dispersion_real
_atom_type_scat_dispersion_imag
_atom_type_scat_source
C C 0.0181 0.0091 'International Tables Vol C Tables 4.2.6.8 and 6.1.1.4'
H H 0.0000 0.0000 'International Tables Vol C Tables 4.2.6.8 and 6.1.1.4'
Br Br -0.6763 1.2805 'International Tables Vol C Tables 4.2.6.8 and 6.1.1.4'
N N 0.0311 0.0180 'International Tables Vol C Tables 4.2.6.8 and 6.1.1.4'
O O 0.0492 0.0322 'International Tables Vol C Tables 4.2.6.8 and 6.1.1.4'
Cl Cl 0.3639 0.7018 'International Tables Vol C Tables 4.2.6.8 and 6.1.1.4'

loop_
_geom_angle_atom_site_label_1
_geom_angle_atom_site_label_2
_geom_angle_atom_site_label_3
_geom_angle
C63 Cl1 Cl2 46.2(12)
C63 Cl2 Cl1 46.3(10)
Cl2 C63 Cl1 88(2)
C021 O5 C027 117.2(14)
C034 O11 C052 117.9(15)
C038 O9 C043 118.6(13)
C042 N3 C019 133.5(16)
C016 N2 C050 117.6(14)
C048 O3 C066 120.9(15)
C024 N4 C032 109.9(15)
C015 N7 C062 131.5(16)
N8 C009 C041 123.5(15)
N8 C009 C034 113.1(18)
C041 C009 C034 122.8(19)
C061 N5 C054 130.0(16)
C039 C012 C019 115.1(16)
C021 C013 C032 118.7(18)
C021 C013 C056 122.8(18)
C032 C013 C056 118(2)
N8 C014 C020 124.3(15)
N8 C014 C015 116(2)
C020 C014 C015 119(2)
C037 C015 N7 124.8(18)
C037 C015 C014 122(2)
N7 C015 C014 113(2)
N2 C016 C031 127.8(14)
N2 C016 C042 113.2(17)
C031 C016 C042 118.9(17)
C009 N8 C014 116.6(14)
C032 C019 C012 123.3(17)
C032 C019 N3 118.8(16)
C012 C019 N3 118(2)
C014 C020 C038 118.1(18)
C014 C020 C025 117.0(19)
C038 C020 C025 124.8(19)
O5 C021 C013 115.1(16)
O5 C021 C026 127(2)
C013 C021 C026 117.3(18)
C027 C022 C063 112.6(11)
C027 C022 C051 108.8(13)
C063 C022 C051 111.2(12)
N6 C023 C054 116(2)
N6 C023 C064 129(2)
C054 C023 C064 115(3)
N4 C024 C026 129.9(16)
N4 C024 C061 119.9(16)
C026 C024 C061 110(2)
C055 C025 C020 118.1(16)
C055 C025 Br1 118.2(18)
C020 C025 Br1 123.7(16)
C021 C026 C024 116.1(17)
O5 C027 C022 108.9(14)
C049 N6 C023 119.0(19)
C048 C030 C050 122.7(17)
C048 C030 C045 119.9(19)
C050 C030 C045 117.3(18)
C016 C031 C048 115.8(15)
N4 C032 C019 111.9(18)
N4 C032 C013 127.8(19)
C019 C032 C013 120.2(19)
O10 C034 O11 118(2)
O10 C034 C009 129.0(17)
O11 C034 C009 113(2)
C060 C036 C064 116.7(19)
C060 C036 Br2 117(2)
C064 C036 Br2 126(2)
C015 C037 C055 117.4(19)
O9 C038 C041 121.2(17)
O9 C038 C020 122.9(19)
C041 C038 C020 116(2)
C056 C039 C012 120.0(15)
C054 C040 C060 116.8(19)
C038 C041 C009 121.0(18)
O4 C042 N3 124.4(17)
O4 C042 C016 119(2)
N3 C042 C016 116.2(17)
O9 C043 C067 103.9(14)
C065 C044 C049 121(2)
C053 C045 C030 119.1(17)
C058 C046 C050 122.9(17)
C058 C046 N1 114.4(19)
C050 C046 N1 122.6(19)
O3 C048 C030 119.1(19)
O3 C048 C031 123.3(19)
C030 C048 C031 117.6(16)
N6 C049 C062 120(2)
N6 C049 C044 118(2)
C062 C049 C044 122(3)
C046 C050 C030 119.9(17)
C046 C050 N2 121.8(18)
C030 C050 N2 118.2(17)
C045 C053 C058 121.7(17)
C040 C054 N5 117(2)
C040 C054 C023 123(2)
N5 C054 C023 120.0(19)
C037 C055 C025 125.5(19)
C039 C056 C013 122.9(17)
C065 O7 C079 119(2)
C046 C058 C053 118.9(17)
O1 N1 O2 115.0(18)
O1 N1 C046 126.1(19)
O2 N1 C046 119(2)
C036 C060 C040 125(2)
O6 C061 N5 126.1(18)
O6 C061 C024 125.5(19)
N5 C061 C024 108.3(17)
O8 C062 C049 126(2)
O8 C062 N7 119.9(19)
C049 C062 N7 114.2(19)
C036 C064 C065 128(2)
C036 C064 C023 123(2)
C065 C064 C023 109(3)
C044 C065 O7 118(3)
C044 C065 C064 123(3)
O7 C065 C064 118(2)
O3 C066 C069 109.7(16)
C61 C067 C070 113.8(17)
C61 C067 C043 105.2(17)
C070 C067 C043 114.1(15)
C073 C069 C066 113(2)
C073 C069 C071 113.5(19)
C066 C069 C071 105.3(18)
C60 C075 C079 111(2)
C60 C075 C081 151(4)
C079 C075 C081 97(3)
C075 C079 O7 124(2)

loop_
_geom_bond_atom_site_label_1
_geom_bond_atom_site_label_2
_geom_bond_distance
Cl1 C63 1.77(2)
Cl1 Cl2 2.44(4)
C60 C075 1.52(2)
C61 C067 1.51(2)
Cl2 C63 1.76(2)
Br1 C025 1.897(16)
Br2 C036 1.844(17)
O5 C021 1.337(17)
O5 C027 1.407(17)
O11 C034 1.390(17)
O11 C052 1.513(16)
O9 C038 1.33(2)
O9 C043 1.421(15)
N3 C042 1.333(19)
N3 C019 1.454(18)
N2 C016 1.315(17)
N2 C050 1.412(17)
O3 C048 1.313(16)
O3 C066 1.428(18)
N4 C024 1.287(17)
N4 C032 1.316(17)
N7 C015 1.39(2)
N7 C062 1.42(2)
C009 N8 1.302(18)
C009 C041 1.435(19)
C009 C034 1.45(2)
O4 C042 1.238(17)
N5 C061 1.384(19)
N5 C054 1.40(2)
C012 C039 1.420(18)
C012 C019 1.448(19)
C013 C021 1.35(2)
C013 C032 1.39(2)
C013 C056 1.39(2)
C014 N8 1.35(2)
C014 C020 1.42(2)
C014 C015 1.44(2)
C015 C037 1.347(19)
C016 C031 1.373(18)
C016 C042 1.50(2)
O1 N1 1.230(17)
C019 C032 1.361(19)
C020 C038 1.43(2)
C020 C025 1.44(2)
C021 C026 1.359(18)
C022 C027 1.495(16)
C022 C063 1.504(17)
C022 C051 1.539(16)
C023 N6 1.32(2)
C023 C054 1.42(2)
C023 C064 1.47(3)
C024 C026 1.42(2)
C024 C061 1.61(2)
C025 C055 1.38(2)
O10 C034 1.26(2)
N6 C049 1.30(2)
C030 C048 1.39(2)
C030 C050 1.40(2)
C030 C045 1.46(2)
C031 C048 1.44(2)
O2 N1 1.263(16)
O6 C061 1.134(17)
C036 C060 1.36(2)
C036 C064 1.36(2)
C037 C055 1.36(2)
C038 C041 1.37(2)
C039 C056 1.392(18)
C040 C054 1.37(2)
C040 C060 1.43(2)
C043 C067 1.57(2)
C044 C065 1.32(3)
C044 C049 1.48(2)
C045 C053 1.36(2)
C046 C058 1.336(19)
C046 C050 1.381(19)
C046 N1 1.40(2)
O8 C062 1.224(16)
C049 C062 1.40(2)
C053 C058 1.40(2)
O7 C065 1.35(3)
O7 C079 1.60(2)
C064 C065 1.43(3)
C066 C069 1.49(2)
C067 C070 1.53(2)
C069 C073 1.48(3)
C069 C071 1.56(2)
C075 C079 1.57(3)
C075 C081 1.70(5)

loop_
_geom_torsion_atom_site_label_1
_geom_torsion_atom_site_label_2
_geom_torsion_atom_site_label_3
_geom_torsion_atom_site_label_4
_geom_torsion
C062 N7 C015 C037 9(3)
C062 N7 C015 C014 -169.4(13)
N8 C014 C015 C037 -173.2(15)
C020 C014 C015 C037 7(2)
N8 C014 C015 N7 6(2)
C020 C014 C015 N7 -174.5(13)
C050 N2 C016 C031 1(2)
C050 N2 C016 C042 -174.0(12)
C041 C009 N8 C014 -1(2)
C034 C009 N8 C014 -172.0(12)
C020 C014 N8 C009 2(2)
C015 C014 N8 C009 -178.3(13)
C039 C012 C019 C032 -2.2(19)
C039 C012 C019 N3 179.1(10)
C042 N3 C019 C032 -172.8(16)
C042 N3 C019 C012 6(2)
N8 C014 C020 C038 -6(2)
C015 C014 C020 C038 173.9(13)
N8 C014 C020 C025 170.8(13)
C015 C014 C020 C025 -9(2)
C027 O5 C021 C013 -177.9(13)
C027 O5 C021 C026 -3.2(19)
C032 C013 C021 O5 -178.9(11)
C056 C013 C021 O5 -3(2)
C032 C013 C021 C026 6(2)
C056 C013 C021 C026 -178.6(12)
C032 N4 C024 C026 -2(2)
C032 N4 C024 C061 -178.1(12)
C014 C020 C025 C055 5(2)
C038 C020 C025 C055 -177.8(14)
C014 C020 C025 Br1 -172.9(11)
C038 C020 C025 Br1 4(2)
O5 C021 C026 C024 -178.7(12)
C013 C021 C026 C024 -4.1(19)
N4 C024 C026 C021 2(2)
C061 C024 C026 C021 178.8(12)
C021 O5 C027 C022 178.9(10)
C063 C022 C027 O5 -64.5(16)
C051 C022 C027 O5 171.7(11)
C054 C023 N6 C049 -179.6(13)
C064 C023 N6 C049 -1(3)
N2 C016 C031 C048 -5(2)
C042 C016 C031 C048 170.2(14)
C024 N4 C032 C019 -179.4(13)
C024 N4 C032 C013 4(2)
C012 C019 C032 N4 -175.2(12)
N3 C019 C032 N4 3.5(18)
C012 C019 C032 C013 2(2)
N3 C019 C032 C013 -179.5(11)
C021 C013 C032 N4 -6(2)
C056 C013 C032 N4 178.1(13)
C021 C013 C032 C019 177.3(14)
C056 C013 C032 C019 2(2)
C052 O11 C034 O10 0.2(19)
C052 O11 C034 C009 -178.5(11)
N8 C009 C034 O10 -3(2)
C041 C009 C034 O10 -173.8(16)
N8 C009 C034 O11 175.9(11)
C041 C009 C034 O11 5(2)
N7 C015 C037 C055 -178.8(15)
C014 C015 C037 C055 0(3)
C043 O9 C038 C041 -9(2)
C043 O9 C038 C020 175.5(12)
C014 C020 C038 O9 -175.2(13)
C025 C020 C038 O9 8(2)
C014 C020 C038 C041 9(2)
C025 C020 C038 C041 -167.7(14)
C019 C012 C039 C056 -0.8(18)
O9 C038 C041 C009 175.8(13)
C020 C038 C041 C009 -8(2)
N8 C009 C041 C038 4(2)
C034 C009 C041 C038 174.8(14)
C019 N3 C042 O4 -4(3)
C019 N3 C042 C016 179.8(12)
N2 C016 C042 O4 -162.9(15)
C031 C016 C042 O4 21(2)
N2 C016 C042 N3 13(2)
C031 C016 C042 N3 -162.6(15)
C038 O9 C043 C067 -174.6(13)
C048 C030 C045 C053 -179.5(15)
C050 C030 C045 C053 5(2)
C066 O3 C048 C030 -175.7(14)
C066 O3 C048 C031 3(2)
C050 C030 C048 O3 177.5(13)
C045 C030 C048 O3 2(2)
C050 C030 C048 C031 -1(2)
C045 C030 C048 C031 -176.5(13)
C016 C031 C048 O3 -174.2(14)
C016 C031 C048 C030 5(2)
C023 N6 C049 C062 -174.9(15)
C023 N6 C049 C044 4(2)
C065 C044 C049 N6 -5(3)
C065 C044 C049 C062 173.7(19)
C058 C046 C050 C030 4(2)
N1 C046 C050 C030 -174.1(14)
C058 C046 C050 N2 -174.1(12)
N1 C046 C050 N2 8(2)
C048 C030 C050 C046 179.9(14)
C045 C030 C050 C046 -5(2)
C048 C030 C050 N2 -2(2)
C045 C030 C050 N2 173.0(12)
C016 N2 C050 C046 -179.7(13)
C016 N2 C050 C030 2.4(19)
C030 C045 C053 C058 -4(2)
C060 C040 C054 N5 177.5(12)
C060 C040 C054 C023 -1(2)
C061 N5 C054 C040 8(2)
C061 N5 C054 C023 -174.1(15)
N6 C023 C054 C040 -179.1(14)
C064 C023 C054 C040 2(2)
N6 C023 C054 N5 3(2)
C064 C023 C054 N5 -176.2(12)
C015 C037 C055 C025 -4(3)
C020 C025 C055 C037 1(2)
Br1 C025 C055 C037 179.6(13)
C012 C039 C056 C013 4(2)
C021 C013 C056 C039 179.7(14)
C032 C013 C056 C039 -5(2)
C050 C046 C058 C053 -2(2)
N1 C046 C058 C053 175.6(14)
C045 C053 C058 C046 3(2)
C058 C046 N1 O1 29(2)
C050 C046 N1 O1 -152.8(16)
C058 C046 N1 O2 -143.1(14)
C050 C046 N1 O2 35(2)
C064 C036 C060 C040 -3(3)
Br2 C036 C060 C040 175.9(11)
C054 C040 C060 C036 1(2)
C054 N5 C061 O6 2(3)
C054 N5 C061 C024 180.0(13)
N4 C024 C061 O6 -163(2)
C026 C024 C061 O6 21(3)
N4 C024 C061 N5 19.1(19)
C026 C024 C061 N5 -157.8(12)
N6 C049 C062 O8 -164.5(16)
C044 C049 C062 O8 17(3)
N6 C049 C062 N7 11(2)
C044 C049 C062 N7 -168.1(13)
C015 N7 C062 O8 -2(2)
C015 N7 C062 C049 -177.4(15)
C060 C036 C064 C065 -177.3(18)
Br2 C036 C064 C065 4(3)
C060 C036 C064 C023 5(3)
Br2 C036 C064 C023 -174.5(11)
N6 C023 C064 C036 177.3(17)
C054 C023 C064 C036 -4(2)
N6 C023 C064 C065 -1(2)
C054 C023 C064 C065 177.5(15)
C049 C044 C065 O7 175.9(13)
C049 C044 C065 C064 3(3)
C079 O7 C065 C044 5(3)
C079 O7 C065 C064 178.6(18)
C036 C064 C065 C044 -178(2)
C023 C064 C065 C044 0(3)
C036 C064 C065 O7 9(3)
C023 C064 C065 O7 -173.0(15)
C048 O3 C066 C069 163.1(16)
O9 C043 C067 C61 -174.6(12)
O9 C043 C067 C070 59.9(18)
O3 C066 C069 C073 -62(2)
O3 C066 C069 C071 173.2(15)
C60 C075 C079 O7 145(4)
C081 C075 C079 O7 -44(3)
C065 O7 C079 C075 152(2)
